data_4309559
loop_
_publ_author_name
'Chien-Ming Lee'
'Chien-Hong Chen'
'Hao-Wen Chen'
'Jo-Lu Hsu'
'Gene-Hsiang Lee'
'Wen-Feng Liaw'

_publ_section_title
;
Nitrosylated Iron-Thiolate-Sulfinate Complexes with
{Fe(NO)}6/7 Electronic Cores: Relevance to the Transformation between the
Active and Inactive NO-Bound Forms of Iron-Containing Nitrile Hydratases
;
_journal_name_full 'Inorganic Chemistry'
_journal_page_first 6670
_journal_page_last 6679
_journal_paper_doi 10.1021/ic050108l
_journal_volume 44
_journal_year 2005
_chemical_formula_sum 'C84 H68 Fe N3 O3 P4 S4'
_chemical_formula_weight 1475.38
_chemical_name_systematic
; 
 ? 
;
_space_group_IT_number 2
_symmetry_cell_setting triclinic
_symmetry_space_group_name_Hall '-P 1'
_symmetry_space_group_name_H-M 'P -1'
_atom_sites_solution_hydrogens geom
_atom_sites_solution_primary direct
_atom_sites_solution_secondary difmap
_audit_creation_method SHELXL-97
_cell_angle_alpha 71.1592(7)
_cell_angle_beta 68.2465(8)
_cell_angle_gamma 85.3665(8)
_cell_formula_units_Z 1
_cell_length_a 11.4343(2)
_cell_length_b 12.9804(2)
_cell_length_c 13.7890(2)
_cell_measurement_reflns_used all
_cell_measurement_temperature 150(1)
_cell_measurement_theta_max 27.50
_cell_measurement_theta_min 1.66
_cell_volume 1797.23(5)
_computing_cell_refinement DENZO-SMN
_computing_data_collection 'NONIUS COLLECT'
_computing_data_reduction DENZO-SMN
_computing_molecular_graphics SHELXTL
_computing_publication_material SHELXTL
_computing_structure_refinement 'SHELXL-97 (Sheldrick, 1997)'
_computing_structure_solution 'SHELXS-97 (Sheldrick, 1990)'
_diffrn_ambient_temperature 150(1)
_diffrn_measured_fraction_theta_full 0.998
_diffrn_measured_fraction_theta_max 0.998
_diffrn_measurement_device_type 'NONIUS KappaCCD'
_diffrn_measurement_method '\w scans'
_diffrn_radiation_monochromator graphite
_diffrn_radiation_source 'fine-focus sealed tube'
_diffrn_radiation_type MoK\a
_diffrn_radiation_wavelength 0.71073
_diffrn_reflns_av_R_equivalents 0.0464
_diffrn_reflns_av_sigmaI/netI 0.0392
_diffrn_reflns_limit_h_max 13
_diffrn_reflns_limit_h_min -13
_diffrn_reflns_limit_k_max 15
_diffrn_reflns_limit_k_min -15
_diffrn_reflns_limit_l_max 16
_diffrn_reflns_limit_l_min -14
_diffrn_reflns_number 28326
_diffrn_reflns_theta_full 25.00
_diffrn_reflns_theta_max 25.00
_diffrn_reflns_theta_min 1.66
_exptl_absorpt_coefficient_mu 0.469
_exptl_absorpt_correction_T_max 0.959
_exptl_absorpt_correction_T_min 0.890
_exptl_absorpt_correction_type multi-scan
_exptl_crystal_colour 'dark green'
_exptl_crystal_density_diffrn 1.363
_exptl_crystal_density_method 'not measured'
_exptl_crystal_description plate
_exptl_crystal_F_000 767
_exptl_crystal_size_max 0.25
_exptl_crystal_size_mid 0.25
_exptl_crystal_size_min 0.10
_refine_diff_density_max 0.958
_refine_diff_density_min -0.358
_refine_diff_density_rms 0.078
_refine_ls_extinction_coef 0.0196(17)
_refine_ls_extinction_expression Fc^*^=kFc[1+0.001xFc^2^\l^3^/sin(2\q)]^-1/4^
_refine_ls_extinction_method SHELXL
_refine_ls_goodness_of_fit_ref 1.299
_refine_ls_hydrogen_treatment mixed
_refine_ls_matrix_type full
_refine_ls_number_parameters 460
_refine_ls_number_reflns 6327
_refine_ls_number_restraints 0
_refine_ls_restrained_S_all 1.299
_refine_ls_R_factor_all 0.0857
_refine_ls_R_factor_gt 0.0744
_refine_ls_shift/su_max 0.002
_refine_ls_shift/su_mean 0.000
_refine_ls_structure_factor_coef Fsqd
_refine_ls_weighting_details 'calc w=1/[\s^2^(Fo^2^)+(0.0136P)^2^+6.4277P] where P=(Fo^2^+2Fc^2^)/3'
_refine_ls_weighting_scheme calc
_refine_ls_wR_factor_gt 0.1689
_refine_ls_wR_factor_ref 0.1732
_reflns_number_gt 5489
_reflns_number_total 6327
_reflns_threshold_expression >2sigma(I)
_cod_data_source_file ic050108lsi20050124_032218.cif
_cod_data_source_block ic9411
_cod_depositor_comments
;
The following automatic conversions were performed:
'_symmetry_cell_setting' value 'Triclinic' changed to 'triclinic'
according to '/home/saulius/struct/CIF-dictionaries/cif_core.dic'
dictionary named 'cif_core.dic' version 2.4.1 from 2010-06-29.

Automatic conversion script
Id: cif_fix_enum 1527 2010-12-29 10:47:43Z saulius 
;
_cod_database_code 4309559

loop_
_symmetry_equiv_pos_as_xyz
'x, y, z'
'-x, -y, -z'

loop_
_atom_site_label
_atom_site_type_symbol
_atom_site_fract_x
_atom_site_fract_y
_atom_site_fract_z
_atom_site_U_iso_or_equiv
_atom_site_adp_type
_atom_site_occupancy
_atom_site_symmetry_multiplicity
_atom_site_calc_flag
_atom_site_refinement_flags
_atom_site_disorder_assembly
_atom_site_disorder_group
Fe Fe -0.00946(14) 0.04342(11) 0.98751(11) 0.0315(4) Uani 0.50 1 d P . .
S1 S 0.20104(13) 0.05161(12) 0.93142(10) 0.0388(4) Uani 1 1 d . . .
S2 S 0.00796(14) -0.00081(14) 0.83915(11) 0.0488(4) Uani 1 1 d . . .
O1 O -0.0910(6) 0.2437(5) 0.9027(5) 0.0248(13) Uiso 0.50 1 d P . .
O2 O 0.2888(9) -0.0111(8) 0.9756(6) 0.064(3) Uani 0.50 1 d P . .
O3 O 0.1952(10) 0.1610(7) 0.9256(6) 0.071(3) Uani 0.50 1 d P . .
N1 N -0.0624(8) 0.1780(7) 0.9494(7) 0.038(2) Uiso 0.50 1 d P . .
C1 C 0.2537(5) 0.0525(4) 0.7926(4) 0.0359(12) Uani 1 1 d . . .
C2 C 0.3801(5) 0.0780(4) 0.7231(4) 0.0413(13) Uani 1 1 d . . .
H2A H 0.4396 0.0920 0.7509 0.050 Uiso 1 1 calc R . .
C3 C 0.4185(6) 0.0829(4) 0.6135(4) 0.0466(15) Uani 1 1 d . . .
H3A H 0.5042 0.0999 0.5664 0.056 Uiso 1 1 calc R . .
C4 C 0.3312(6) 0.0629(4) 0.5733(4) 0.0468(15) Uani 1 1 d . . .
H4A H 0.3574 0.0657 0.4985 0.056 Uiso 1 1 calc R . .
C5 C 0.2060(5) 0.0388(4) 0.6414(4) 0.0393(13) Uani 1 1 d . . .
H5A H 0.1464 0.0265 0.6128 0.047 Uiso 1 1 calc R . .
C6 C 0.1665(5) 0.0323(4) 0.7524(4) 0.0379(12) Uani 1 1 d . . .
P1 P 0.31132(12) 0.42509(10) 0.29824(9) 0.0260(3) Uani 1 1 d . . .
P2 P 0.12417(11) 0.33308(10) 0.24522(10) 0.0263(3) Uani 1 1 d . . .
N2 N 0.1832(4) 0.4121(3) 0.2843(3) 0.0296(9) Uani 1 1 d . . .
C7 C 0.4353(4) 0.3488(4) 0.2326(4) 0.0261(10) Uani 1 1 d . . .
C8 C 0.4712(5) 0.3735(4) 0.1190(4) 0.0299(11) Uani 1 1 d . . .
H8A H 0.4369 0.4338 0.0789 0.036 Uiso 1 1 calc R . .
C9 C 0.5565(5) 0.3104(4) 0.0646(4) 0.0344(12) Uani 1 1 d . . .
H9A H 0.5821 0.3286 -0.0130 0.041 Uiso 1 1 calc R . .
C10 C 0.6047(5) 0.2213(4) 0.1220(4) 0.0392(12) Uani 1 1 d . . .
H10A H 0.6613 0.1770 0.0844 0.047 Uiso 1 1 calc R . .
C11 C 0.5702(5) 0.1966(4) 0.2351(4) 0.0395(13) Uani 1 1 d . . .
H11A H 0.6046 0.1360 0.2747 0.047 Uiso 1 1 calc R . .
C12 C 0.4854(5) 0.2602(4) 0.2903(4) 0.0336(11) Uani 1 1 d . . .
H12A H 0.4617 0.2429 0.3677 0.040 Uiso 1 1 calc R . .
C13 C 0.2895(5) 0.3857(4) 0.4418(4) 0.0284(10) Uani 1 1 d . . .
C14 C 0.3884(5) 0.4007(4) 0.4734(4) 0.0350(12) Uani 1 1 d . . .
H14A H 0.4675 0.4319 0.4193 0.042 Uiso 1 1 calc R . .
C15 C 0.3702(6) 0.3698(5) 0.5841(4) 0.0421(13) Uani 1 1 d . . .
H15A H 0.4372 0.3800 0.6055 0.051 Uiso 1 1 calc R . .
C16 C 0.2562(6) 0.3246(5) 0.6634(4) 0.0460(15) Uani 1 1 d . . .
H16A H 0.2453 0.3025 0.7390 0.055 Uiso 1 1 calc R . .
C17 C 0.1572(6) 0.3112(4) 0.6326(4) 0.0432(14) Uani 1 1 d . . .
H17A H 0.0777 0.2818 0.6874 0.052 Uiso 1 1 calc R . .
C18 C 0.1743(5) 0.3409(4) 0.5216(4) 0.0381(12) Uani 1 1 d . . .
H18A H 0.1070 0.3304 0.5006 0.046 Uiso 1 1 calc R . .
C19 C 0.3644(4) 0.5662(4) 0.2394(4) 0.0272(10) Uani 1 1 d . . .
C20 C 0.4913(5) 0.5975(4) 0.2015(4) 0.0327(11) Uani 1 1 d . . .
H20A H 0.5519 0.5433 0.2049 0.039 Uiso 1 1 calc R . .
C21 C 0.5302(5) 0.7063(4) 0.1589(4) 0.0365(12) Uani 1 1 d . . .
H21A H 0.6168 0.7269 0.1345 0.044 Uiso 1 1 calc R . .
C22 C 0.4419(6) 0.7850(4) 0.1522(4) 0.0413(13) Uani 1 1 d . . .
H22A H 0.4684 0.8599 0.1222 0.050 Uiso 1 1 calc R . .
C23 C 0.3158(6) 0.7558(4) 0.1888(4) 0.0399(13) Uani 1 1 d . . .
H23A H 0.2562 0.8107 0.1832 0.048 Uiso 1 1 calc R . .
C24 C 0.2754(5) 0.6467(4) 0.2337(4) 0.0338(11) Uani 1 1 d . . .
H24A H 0.1883 0.6267 0.2603 0.041 Uiso 1 1 calc R . .
C25 C 0.1413(4) 0.3917(4) 0.1031(4) 0.0299(11) Uani 1 1 d . . .
C26 C 0.1801(5) 0.5010(4) 0.0507(4) 0.0386(12) Uani 1 1 d . . .
H26A H 0.2000 0.5420 0.0889 0.046 Uiso 1 1 calc R . .
C27 C 0.1896(5) 0.5507(5) -0.0590(5) 0.0488(15) Uani 1 1 d . . .
H27A H 0.2152 0.6255 -0.0953 0.059 Uiso 1 1 calc R . .
C28 C 0.1613(5) 0.4899(5) -0.1132(4) 0.0481(15) Uani 1 1 d . . .
H28A H 0.1691 0.5229 -0.1877 0.058 Uiso 1 1 calc R . .
C29 C 0.1222(5) 0.3829(5) -0.0615(4) 0.0468(15) Uani 1 1 d . . .
H29A H 0.1017 0.3426 -0.1001 0.056 Uiso 1 1 calc R . .
C30 C 0.1121(5) 0.3323(5) 0.0470(4) 0.0383(12) Uani 1 1 d . . .
H30A H 0.0853 0.2577 0.0824 0.046 Uiso 1 1 calc R . .
C31 C -0.0416(4) 0.3159(4) 0.3282(4) 0.0294(11) Uani 1 1 d . . .
C32 C -0.0932(5) 0.3790(4) 0.3975(4) 0.0368(12) Uani 1 1 d . . .
H32A H -0.0419 0.4318 0.3995 0.044 Uiso 1 1 calc R . .
C33 C -0.2204(5) 0.3640(5) 0.4639(5) 0.0424(13) Uani 1 1 d . . .
H33A H -0.2561 0.4068 0.5113 0.051 Uiso 1 1 calc R . .
C34 C -0.2947(5) 0.2879(4) 0.4612(5) 0.0412(13) Uani 1 1 d . . .
H34A H -0.3812 0.2779 0.5075 0.049 Uiso 1 1 calc R . .
C35 C -0.2449(5) 0.2254(4) 0.3918(4) 0.0381(12) Uani 1 1 d . . .
H35A H -0.2970 0.1730 0.3902 0.046 Uiso 1 1 calc R . .
C36 C -0.1181(5) 0.2400(4) 0.3246(4) 0.0326(11) Uani 1 1 d . . .
H36A H -0.0836 0.1982 0.2761 0.039 Uiso 1 1 calc R . .
C37 C 0.1819(4) 0.1974(4) 0.2643(4) 0.0281(10) Uani 1 1 d . . .
C38 C 0.1399(5) 0.1229(4) 0.3715(4) 0.0353(12) Uani 1 1 d . . .
H38A H 0.0825 0.1447 0.4309 0.042 Uiso 1 1 calc R . .
C39 C 0.1821(5) 0.0178(4) 0.3907(4) 0.0367(12) Uani 1 1 d . . .
H39A H 0.1537 -0.0326 0.4631 0.044 Uiso 1 1 calc R . .
C40 C 0.2659(5) -0.0136(4) 0.3037(5) 0.0423(13) Uani 1 1 d . . .
H40A H 0.2942 -0.0859 0.3165 0.051 Uiso 1 1 calc R . .
C41 C 0.3083(6) 0.0601(5) 0.1986(5) 0.0491(15) Uani 1 1 d . . .
H41A H 0.3674 0.0387 0.1397 0.059 Uiso 1 1 calc R . .
C42 C 0.2655(5) 0.1644(4) 0.1786(4) 0.0385(12) Uani 1 1 d . . .
H42A H 0.2935 0.2139 0.1057 0.046 Uiso 1 1 calc R . .

loop_
_atom_site_aniso_label
_atom_site_aniso_U_11
_atom_site_aniso_U_22
_atom_site_aniso_U_33
_atom_site_aniso_U_23
_atom_site_aniso_U_13
_atom_site_aniso_U_12
Fe 0.0361(8) 0.0360(8) 0.0205(7) -0.0107(7) -0.0070(6) 0.0033(7)
S1 0.0407(8) 0.0488(8) 0.0266(6) -0.0172(6) -0.0076(6) 0.0030(6)
S2 0.0465(9) 0.0718(11) 0.0259(7) -0.0195(7) -0.0058(6) -0.0051(7)
O2 0.070(6) 0.098(7) 0.034(4) -0.034(5) -0.025(4) 0.039(5)
O3 0.124(9) 0.040(5) 0.025(4) -0.014(4) 0.006(5) -0.011(5)
C1 0.047(3) 0.028(3) 0.022(2) -0.008(2) -0.002(2) 0.006(2)
C2 0.044(3) 0.037(3) 0.039(3) -0.016(2) -0.006(3) -0.003(2)
C3 0.054(4) 0.034(3) 0.032(3) -0.012(2) 0.008(3) -0.008(3)
C4 0.067(4) 0.036(3) 0.025(3) -0.011(2) -0.001(3) -0.006(3)
C5 0.054(3) 0.036(3) 0.023(3) -0.010(2) -0.007(2) -0.005(2)
C6 0.050(3) 0.031(3) 0.022(2) -0.007(2) -0.002(2) 0.000(2)
P1 0.0308(7) 0.0279(6) 0.0195(6) -0.0072(5) -0.0095(5) 0.0004(5)
P2 0.0269(6) 0.0292(7) 0.0239(6) -0.0101(5) -0.0092(5) 0.0008(5)
N2 0.029(2) 0.031(2) 0.034(2) -0.0144(18) -0.0138(18) 0.0002(17)
C7 0.029(2) 0.025(2) 0.025(2) -0.0074(19) -0.010(2) -0.0046(19)
C8 0.035(3) 0.031(3) 0.021(2) -0.003(2) -0.011(2) -0.004(2)
C9 0.038(3) 0.040(3) 0.023(2) -0.010(2) -0.007(2) -0.005(2)
C10 0.043(3) 0.041(3) 0.036(3) -0.019(2) -0.012(2) 0.004(2)
C11 0.051(3) 0.035(3) 0.036(3) -0.015(2) -0.019(3) 0.013(2)
C12 0.047(3) 0.035(3) 0.022(2) -0.011(2) -0.014(2) 0.005(2)
C13 0.039(3) 0.025(2) 0.020(2) -0.0084(19) -0.008(2) 0.003(2)
C14 0.042(3) 0.040(3) 0.027(3) -0.014(2) -0.016(2) 0.011(2)
C15 0.059(4) 0.046(3) 0.030(3) -0.018(2) -0.024(3) 0.017(3)
C16 0.067(4) 0.048(3) 0.024(3) -0.016(2) -0.018(3) 0.022(3)
C17 0.051(3) 0.038(3) 0.026(3) -0.009(2) 0.000(2) 0.003(3)
C18 0.045(3) 0.038(3) 0.027(3) -0.006(2) -0.011(2) 0.002(2)
C19 0.034(3) 0.029(2) 0.021(2) -0.0096(19) -0.011(2) 0.000(2)
C20 0.040(3) 0.034(3) 0.026(2) -0.007(2) -0.016(2) 0.000(2)
C21 0.041(3) 0.040(3) 0.030(3) -0.011(2) -0.013(2) -0.008(2)
C22 0.061(4) 0.034(3) 0.034(3) -0.011(2) -0.022(3) -0.004(3)
C23 0.058(4) 0.033(3) 0.034(3) -0.015(2) -0.020(3) 0.011(3)
C24 0.038(3) 0.035(3) 0.030(3) -0.013(2) -0.014(2) 0.005(2)
C25 0.026(2) 0.039(3) 0.026(2) -0.012(2) -0.010(2) 0.005(2)
C26 0.038(3) 0.043(3) 0.033(3) -0.005(2) -0.016(2) -0.004(2)
C27 0.046(3) 0.056(4) 0.036(3) 0.002(3) -0.019(3) -0.002(3)
C28 0.034(3) 0.076(4) 0.024(3) -0.004(3) -0.009(2) -0.002(3)
C29 0.046(3) 0.071(4) 0.028(3) -0.021(3) -0.013(2) 0.001(3)
C30 0.042(3) 0.046(3) 0.026(3) -0.014(2) -0.011(2) 0.001(2)
C31 0.030(3) 0.034(3) 0.025(2) -0.009(2) -0.013(2) 0.008(2)
C32 0.038(3) 0.036(3) 0.040(3) -0.018(2) -0.013(2) 0.005(2)
C33 0.037(3) 0.044(3) 0.046(3) -0.021(3) -0.012(3) 0.012(3)
C34 0.030(3) 0.040(3) 0.044(3) -0.010(3) -0.007(2) 0.007(2)
C35 0.031(3) 0.037(3) 0.044(3) -0.012(2) -0.013(2) 0.001(2)
C36 0.035(3) 0.032(3) 0.031(3) -0.011(2) -0.012(2) 0.004(2)
C37 0.027(2) 0.029(3) 0.032(3) -0.012(2) -0.013(2) 0.001(2)
C38 0.041(3) 0.040(3) 0.027(3) -0.012(2) -0.015(2) 0.006(2)
C39 0.042(3) 0.035(3) 0.033(3) -0.008(2) -0.017(2) 0.001(2)
C40 0.053(3) 0.029(3) 0.049(3) -0.016(2) -0.022(3) 0.008(2)
C41 0.058(4) 0.041(3) 0.038(3) -0.017(3) -0.005(3) 0.012(3)
C42 0.043(3) 0.032(3) 0.033(3) -0.009(2) -0.006(2) 0.000(2)

loop_
_atom_type_symbol
_atom_type_description
_atom_type_scat_dispersion_real
_atom_type_scat_dispersion_imag
_atom_type_scat_source
C C 0.0033 0.0016 'International Tables Vol C Tables 4.2.6.8 and 6.1.1.4'
H H 0.0000 0.0000 'International Tables Vol C Tables 4.2.6.8 and 6.1.1.4'
N N 0.0061 0.0033 'International Tables Vol C Tables 4.2.6.8 and 6.1.1.4'
O O 0.0106 0.0060 'International Tables Vol C Tables 4.2.6.8 and 6.1.1.4'
P P 0.1023 0.0942 'International Tables Vol C Tables 4.2.6.8 and 6.1.1.4'
S S 0.1246 0.1234 'International Tables Vol C Tables 4.2.6.8 and 6.1.1.4'
Fe Fe 0.3463 0.8444 'International Tables Vol C Tables 4.2.6.8 and 6.1.1.4'

loop_
_geom_angle_atom_site_label_1
_geom_angle_atom_site_label_2
_geom_angle_atom_site_label_3
_geom_angle
_geom_angle_site_symmetry_1
_geom_angle_site_symmetry_3
_geom_angle_publ_flag
Fe Fe N1 171.6(3) 2_557 . ?
Fe Fe S2 78.23(14) 2_557 . ?
N1 Fe S2 99.1(3) . . ?
Fe Fe S1 79.29(16) 2_557 . ?
N1 Fe S1 108.7(3) . . ?
S2 Fe S1 89.06(7) . . ?
Fe Fe S2 73.69(14) 2_557 2_557 ?
N1 Fe S2 108.7(3) . 2_557 ?
S2 Fe S2 151.92(7) . 2_557 ?
S1 Fe S2 85.80(7) . 2_557 ?
Fe Fe S1 72.82(15) 2_557 2_557 ?
N1 Fe S1 99.1(3) . 2_557 ?
S2 Fe S1 85.34(7) . 2_557 ?
S1 Fe S1 152.11(7) . 2_557 ?
S2 Fe S1 86.42(7) 2_557 2_557 ?
O3 S1 O2 116.7(6) . . ?
O3 S1 C1 105.2(4) . . ?
O2 S1 C1 105.6(4) . . ?
O3 S1 Fe 88.5(5) . . ?
O2 S1 Fe 133.1(4) . . ?
C1 S1 Fe 104.4(2) . . ?
O3 S1 Fe 115.0(4) . 2_557 ?
O2 S1 Fe 109.2(4) . 2_557 ?
C1 S1 Fe 103.62(19) . 2_557 ?
Fe S1 Fe 27.89(7) . 2_557 ?
C6 S2 Fe 104.11(19) . . ?
C6 S2 Fe 104.47(19) . 2_557 ?
Fe S2 Fe 28.08(7) . 2_557 ?
O1 N1 Fe 156.8(8) . . ?
C6 C1 C2 120.2(5) . . ?
C6 C1 S1 118.9(4) . . ?
C2 C1 S1 120.9(4) . . ?
C3 C2 C1 120.1(5) . . ?
C4 C3 C2 119.7(5) . . ?
C5 C4 C3 120.3(5) . . ?
C4 C5 C6 120.4(5) . . ?
C1 C6 C5 119.2(5) . . ?
C1 C6 S2 120.6(4) . . ?
C5 C6 S2 120.2(4) . . ?
N2 P1 C7 113.7(2) . . ?
N2 P1 C19 109.4(2) . . ?
C7 P1 C19 107.4(2) . . ?
N2 P1 C13 110.6(2) . . ?
C7 P1 C13 108.7(2) . . ?
C19 P1 C13 106.7(2) . . ?
N2 P2 C25 111.6(2) . . ?
N2 P2 C37 116.5(2) . . ?
C25 P2 C37 107.9(2) . . ?
N2 P2 C31 106.4(2) . . ?
C25 P2 C31 108.4(2) . . ?
C37 P2 C31 105.6(2) . . ?
P1 N2 P2 136.8(3) . . ?
C12 C7 C8 119.5(4) . . ?
C12 C7 P1 123.2(4) . . ?
C8 C7 P1 116.9(4) . . ?
C9 C8 C7 120.1(5) . . ?
C10 C9 C8 120.5(5) . . ?
C9 C10 C11 119.8(5) . . ?
C10 C11 C12 120.1(5) . . ?
C7 C12 C11 120.0(4) . . ?
C18 C13 C14 119.6(4) . . ?
C18 C13 P1 120.0(4) . . ?
C14 C13 P1 120.3(4) . . ?
C15 C14 C13 119.6(5) . . ?
C16 C15 C14 120.8(5) . . ?
C15 C16 C17 119.9(5) . . ?
C16 C17 C18 120.0(5) . . ?
C13 C18 C17 120.0(5) . . ?
C20 C19 C24 119.3(4) . . ?
C20 C19 P1 121.6(4) . . ?
C24 C19 P1 119.1(4) . . ?
C21 C20 C19 120.9(5) . . ?
C20 C21 C22 119.4(5) . . ?
C23 C22 C21 120.6(5) . . ?
C22 C23 C24 120.4(5) . . ?
C23 C24 C19 119.3(5) . . ?
C30 C25 C26 119.8(5) . . ?
C30 C25 P2 121.8(4) . . ?
C26 C25 P2 118.3(4) . . ?
C25 C26 C27 119.8(5) . . ?
C28 C27 C26 119.3(6) . . ?
C29 C28 C27 121.0(5) . . ?
C28 C29 C30 120.6(5) . . ?
C25 C30 C29 119.5(5) . . ?
C36 C31 C32 119.8(5) . . ?
C36 C31 P2 120.9(4) . . ?
C32 C31 P2 119.2(4) . . ?
C33 C32 C31 119.4(5) . . ?
C34 C33 C32 120.4(5) . . ?
C33 C34 C35 120.8(5) . . ?
C34 C35 C36 119.4(5) . . ?
C35 C36 C31 120.2(5) . . ?
C42 C37 C38 119.3(5) . . ?
C42 C37 P2 122.9(4) . . ?
C38 C37 P2 117.8(4) . . ?
C39 C38 C37 120.1(5) . . ?
C38 C39 C40 119.8(5) . . ?
C41 C40 C39 120.1(5) . . ?
C42 C41 C40 120.5(5) . . ?
C41 C42 C37 120.3(5) . . ?

loop_
_geom_bond_atom_site_label_1
_geom_bond_atom_site_label_2
_geom_bond_distance
_geom_bond_site_symmetry_2
_geom_bond_publ_flag
Fe Fe 1.096(3) 2_557 ?
Fe N1 1.779(9) . ?
Fe S2 2.2344(19) . ?
Fe S1 2.238(2) . ?
Fe S2 2.2791(19) 2_557 ?
Fe S1 2.302(2) 2_557 ?
S1 O3 1.394(8) . ?
S1 O2 1.429(8) . ?
S1 C1 1.778(5) . ?
S1 Fe 2.302(2) 2_557 ?
S2 C6 1.758(5) . ?
S2 Fe 2.2791(19) 2_557 ?
O1 N1 1.002(9) . ?
C1 C6 1.382(8) . ?
C1 C2 1.401(7) . ?
C2 C3 1.390(7) . ?
C3 C4 1.384(9) . ?
C4 C5 1.384(8) . ?
C5 C6 1.402(7) . ?
P1 N2 1.576(4) . ?
P1 C7 1.792(5) . ?
P1 C19 1.800(5) . ?
P1 C13 1.801(4) . ?
P2 N2 1.592(4) . ?
P2 C25 1.798(5) . ?
P2 C37 1.802(5) . ?
P2 C31 1.803(5) . ?
C7 C12 1.387(7) . ?
C7 C8 1.395(6) . ?
C8 C9 1.382(7) . ?
C9 C10 1.377(7) . ?
C10 C11 1.390(7) . ?
C11 C12 1.390(7) . ?
C13 C18 1.385(7) . ?
C13 C14 1.402(7) . ?
C14 C15 1.383(7) . ?
C15 C16 1.375(8) . ?
C16 C17 1.388(8) . ?
C17 C18 1.393(7) . ?
C19 C20 1.392(7) . ?
C19 C24 1.403(7) . ?
C20 C21 1.382(7) . ?
C21 C22 1.383(8) . ?
C22 C23 1.380(8) . ?
C23 C24 1.390(7) . ?
C25 C30 1.387(7) . ?
C25 C26 1.391(7) . ?
C26 C27 1.405(7) . ?
C27 C28 1.373(9) . ?
C28 C29 1.364(8) . ?
C29 C30 1.390(7) . ?
C31 C36 1.393(7) . ?
C31 C32 1.393(7) . ?
C32 C33 1.391(7) . ?
C33 C34 1.371(8) . ?
C34 C35 1.386(7) . ?
C35 C36 1.390(7) . ?
C37 C42 1.385(7) . ?
C37 C38 1.406(7) . ?
C38 C39 1.386(7) . ?
C39 C40 1.387(7) . ?
C40 C41 1.382(8) . ?
C41 C42 1.379(8) . ?
